data_7233808
loop_
_publ_author_name
'Weizhao Cai'
'Jiangang He'
'Wei Li'
'Andrzej Katrusiak'

_publ_section_title
;
 Anomalous compression of a weakly CH...O bonded nonlinear optical
 molecular crystal
;
_journal_name_full 'Journal of Materials Chemistry C'
_journal_page_first 6471
_journal_page_last 6476
_journal_paper_doi 10.1039/C4TC00654B
_journal_volume 2
_journal_year 2014
_chemical_formula_moiety 'C6 H6 N2 O3'
_chemical_formula_sum 'C6 H6 N2 O3'
_chemical_formula_weight 154.13
_chemical_name_common 3-methyl-4-nitropyridine-N-oxide
_space_group_IT_number 19
_space_group_name_Hall 'P 2ac 2ab'
_space_group_name_H-M_alt 'P 21 21 21'
_symmetry_cell_setting orthorhombic
_symmetry_space_group_name_Hall 'P 2ac 2ab'
_symmetry_space_group_name_H-M 'P 21 21 21'
_atom_sites_solution_hydrogens geom
_atom_sites_solution_primary direct
_atom_sites_solution_secondary difmap
_cell_angle_alpha 90.00
_cell_angle_beta 90.00
_cell_angle_gamma 90.00
_cell_formula_units_Z 4
_cell_length_a 21.2997(10)
_cell_length_b 6.1229(3)
_cell_length_c 5.1413(3)
_cell_measurement_reflns_used 1885
_cell_measurement_temperature 255(2)
_cell_measurement_theta_max 28.70
_cell_measurement_theta_min 3.46
_cell_volume 670.51(6)
_computing_structure_refinement 'SHELXL-97 (Sheldrick, 1997)'
_computing_structure_solution 'SHELXS-97 (Sheldrick, 1990)'
_diffrn_ambient_temperature 255(2)
_diffrn_measured_fraction_theta_full 0.907
_diffrn_measured_fraction_theta_max 0.907
_diffrn_measurement_device_type 'Oxford Diffraction Xcalibur Eos'
_diffrn_measurement_method 'phi and omega scans'
_diffrn_radiation_monochromator graphite
_diffrn_radiation_source 'fine-focus sealed tube'
_diffrn_radiation_type MoK\a
_diffrn_radiation_wavelength 0.71073
_diffrn_reflns_av_R_equivalents 0.0116
_diffrn_reflns_av_sigmaI/netI 0.0169
_diffrn_reflns_limit_h_max 22
_diffrn_reflns_limit_h_min -27
_diffrn_reflns_limit_k_max 8
_diffrn_reflns_limit_k_min -7
_diffrn_reflns_limit_l_max 3
_diffrn_reflns_limit_l_min -6
_diffrn_reflns_number 1885
_diffrn_reflns_theta_full 28.70
_diffrn_reflns_theta_max 28.70
_diffrn_reflns_theta_min 3.46
_exptl_absorpt_coefficient_mu 0.125
_exptl_absorpt_correction_T_max 0.9754
_exptl_absorpt_correction_T_min 0.9635
_exptl_absorpt_correction_type multi-scan
_exptl_absorpt_process_details '(CrysAlis Pro; Oxford Diffraction, 2010)'
_exptl_crystal_colour 'light yellow'
_exptl_crystal_density_diffrn 1.527
_exptl_crystal_density_method 'not measured'
_exptl_crystal_description block
_exptl_crystal_F_000 320
_exptl_crystal_size_max 0.30
_exptl_crystal_size_mid 0.30
_exptl_crystal_size_min 0.20
_refine_diff_density_max 0.148
_refine_diff_density_min -0.135
_refine_diff_density_rms 0.031
_refine_ls_abs_structure_details 'Flack H D (1983), Acta Cryst. A39, 876-881'
_refine_ls_abs_structure_Flack 0.0(2)
_refine_ls_extinction_coef 0.032(7)
_refine_ls_extinction_expression Fc^*^=kFc[1+0.001xFc^2^\l^3^/sin(2\q)]^-1/4^
_refine_ls_extinction_method SHELXL
_refine_ls_goodness_of_fit_ref 1.101
_refine_ls_hydrogen_treatment constr
_refine_ls_matrix_type full
_refine_ls_number_parameters 102
_refine_ls_number_reflns 946
_refine_ls_number_restraints 0
_refine_ls_restrained_S_all 1.101
_refine_ls_R_factor_all 0.0371
_refine_ls_R_factor_gt 0.0319
_refine_ls_shift/su_max 0.000
_refine_ls_shift/su_mean 0.000
_refine_ls_structure_factor_coef Fsqd
_refine_ls_weighting_details 'calc w=1/[\s^2^(Fo^2^)+(0.0474P)^2^+0.0533P] where P=(Fo^2^+2Fc^2^)/3'
_refine_ls_weighting_scheme calc
_refine_ls_wR_factor_gt 0.0845
_refine_ls_wR_factor_ref 0.0876
_reflns_number_gt 842
_reflns_number_total 946
_reflns_threshold_expression >2sigma(I)
_cod_data_source_file 1000021.cif
_cod_data_source_block PCOD1000021
_cod_depositor_comments
;
The following automatic conversions were performed:

data item '_symmetry_cell_setting' value 'Orthorhombic' was changed
to 'orthorhombic' in accordance with the built-in table derived from
the CIF Core dictionary named 'cif_core.dic' version 2.4.5 last
updated on 2014-11-21.

Automatic conversion script
Id: cif_fix_values 6909 2019-04-08 15:41:33Z antanas 
;
_cod_original_sg_symbol_Hall 'P 2ac 2ab '
_cod_original_sg_symbol_H-M ' P 21 21 21'
_cod_database_code 7233808

loop_
_symmetry_equiv_pos_as_xyz
'x, y, z'
'-x+1/2, -y, z+1/2'
'-x, y+1/2, -z+1/2'
'x+1/2, -y+1/2, -z'

loop_
_atom_site_label
_atom_site_type_symbol
_atom_site_fract_x
_atom_site_fract_y
_atom_site_fract_z
_atom_site_U_iso_or_equiv
_atom_site_adp_type
_atom_site_occupancy
_atom_site_symmetry_multiplicity
_atom_site_calc_flag
_atom_site_refinement_flags
_atom_site_disorder_assembly
_atom_site_disorder_group
N1 N 0.15392(7) 0.0493(2) 0.5049(3) 0.0371(4) Uani 1 1 d . . .
C1 C 0.17904(8) 0.1784(3) 0.3183(4) 0.0350(4) Uani 1 1 d . . .
H1 H 0.2159 0.1334 0.2377 0.042 Uiso 1 1 calc R . .
C2 C 0.15242(8) 0.3746(3) 0.2417(3) 0.0314(4) Uani 1 1 d . . .
C3 C 0.09692(8) 0.4330(3) 0.3688(3) 0.0304(4) Uani 1 1 d . . .
C4 C 0.07179(8) 0.3035(3) 0.5644(4) 0.0353(4) Uani 1 1 d . . .
H2 H 0.0354 0.3469 0.6499 0.042 Uiso 1 1 calc R . .
C5 C 0.10064(9) 0.1120(3) 0.6310(4) 0.0391(5) Uani 1 1 d . . .
H3 H 0.0839 0.0249 0.7621 0.047 Uiso 1 1 calc R . .
O1 O 0.18064(7) -0.1342(2) 0.5648(3) 0.0549(4) Uani 1 1 d . . .
C6 C 0.18692(9) 0.5064(3) 0.0414(4) 0.0409(5) Uani 1 1 d . . .
H4 H 0.2233 0.4273 -0.0155 0.061 Uiso 1 1 calc R . .
H5 H 0.1997 0.6432 0.1160 0.061 Uiso 1 1 calc R . .
H6 H 0.1598 0.5331 -0.1044 0.061 Uiso 1 1 calc R . .
N2 N 0.06263(7) 0.6329(3) 0.3052(3) 0.0392(4) Uani 1 1 d . . .
O2 O 0.07503(8) 0.7267(3) 0.1020(3) 0.0646(5) Uani 1 1 d . . .
O3 O 0.02245(7) 0.6972(2) 0.4567(3) 0.0540(4) Uani 1 1 d . . .

loop_
_atom_site_aniso_label
_atom_site_aniso_U_11
_atom_site_aniso_U_22
_atom_site_aniso_U_33
_atom_site_aniso_U_23
_atom_site_aniso_U_13
_atom_site_aniso_U_12
N1 0.0362(8) 0.0300(7) 0.0452(9) 0.0067(8) -0.0079(7) 0.0003(6)
C1 0.0304(8) 0.0349(9) 0.0398(9) 0.0013(8) 0.0004(8) 0.0013(7)
C2 0.0300(8) 0.0327(8) 0.0315(9) 0.0016(8) -0.0038(7) -0.0033(7)
C3 0.0288(8) 0.0301(8) 0.0324(8) 0.0013(7) -0.0055(7) -0.0006(6)
C4 0.0301(8) 0.0388(9) 0.0371(9) 0.0004(9) 0.0027(8) -0.0031(7)
C5 0.0382(9) 0.0382(9) 0.0409(10) 0.0094(9) -0.0005(8) -0.0089(8)
O1 0.0548(8) 0.0368(7) 0.0732(11) 0.0175(8) -0.0075(9) 0.0110(6)
C6 0.0384(9) 0.0455(10) 0.0388(9) 0.0089(10) 0.0057(8) -0.0017(8)
N2 0.0351(8) 0.0356(8) 0.0468(9) 0.0049(8) -0.0045(7) 0.0022(7)
O2 0.0587(10) 0.0679(10) 0.0674(10) 0.0378(9) 0.0064(9) 0.0197(8)
O3 0.0513(8) 0.0489(8) 0.0619(9) -0.0035(9) 0.0066(8) 0.0165(6)

loop_
_atom_type_symbol
_atom_type_description
_atom_type_scat_dispersion_real
_atom_type_scat_dispersion_imag
_atom_type_scat_source
C C 0.0033 0.0016 'International Tables Vol C Tables 4.2.6.8 and 6.1.1.4'
H H 0.0000 0.0000 'International Tables Vol C Tables 4.2.6.8 and 6.1.1.4'
N N 0.0061 0.0033 'International Tables Vol C Tables 4.2.6.8 and 6.1.1.4'
O O 0.0106 0.0060 'International Tables Vol C Tables 4.2.6.8 and 6.1.1.4'

loop_
_geom_angle_atom_site_label_1
_geom_angle_atom_site_label_2
_geom_angle_atom_site_label_3
_geom_angle
_geom_angle_site_symmetry_1
_geom_angle_site_symmetry_3
O1 N1 C1 120.07(16) . .
O1 N1 C5 119.80(16) . .
C1 N1 C5 120.14(15) . .
N1 C1 C2 123.10(16) . .
C1 C2 C3 115.79(16) . .
C1 C2 C6 117.44(16) . .
C3 C2 C6 126.72(16) . .
C4 C3 C2 121.28(16) . .
C4 C3 N2 116.58(15) . .
C2 C3 N2 122.14(15) . .
C5 C4 C3 119.87(17) . .
N1 C5 C4 119.79(17) . .
O2 N2 O3 123.04(17) . .
O2 N2 C3 118.49(17) . .
O3 N2 C3 118.47(15) . .

loop_
_geom_bond_atom_site_label_1
_geom_bond_atom_site_label_2
_geom_bond_distance
_geom_bond_site_symmetry_2
N1 O1 1.2964(18) .
N1 C1 1.353(2) .
N1 C5 1.362(2) .
C1 C2 1.386(2) .
C2 C3 1.397(2) .
C2 C6 1.501(2) .
C3 C4 1.388(2) .
C3 N2 1.462(2) .
C4 C5 1.367(3) .
N2 O2 1.221(2) .
N2 O3 1.223(2) .

loop_
_geom_torsion_atom_site_label_1
_geom_torsion_atom_site_label_2
_geom_torsion_atom_site_label_3
_geom_torsion_atom_site_label_4
_geom_torsion
_geom_torsion_site_symmetry_1
_geom_torsion_site_symmetry_2
_geom_torsion_site_symmetry_3
_geom_torsion_site_symmetry_4
O1 N1 C1 C2 178.92(16) . . . .
C5 N1 C1 C2 -1.3(3) . . . .
N1 C1 C2 C3 -0.3(3) . . . .
N1 C1 C2 C6 177.17(16) . . . .
C1 C2 C3 C4 1.8(2) . . . .
C6 C2 C3 C4 -175.42(17) . . . .
C1 C2 C3 N2 -178.65(16) . . . .
C6 C2 C3 N2 4.1(3) . . . .
C2 C3 C4 C5 -1.7(3) . . . .
N2 C3 C4 C5 178.78(15) . . . .
O1 N1 C5 C4 -178.73(16) . . . .
C1 N1 C5 C4 1.5(3) . . . .
C3 C4 C5 N1 0.0(3) . . . .
C4 C3 N2 O2 -164.80(17) . . . .
C2 C3 N2 O2 15.7(2) . . . .
C4 C3 N2 O3 14.5(2) . . . .
C2 C3 N2 O3 -165.04(17) . . . .
